data_1508488
loop_
_publ_author_name
'Weber, Frank A.'
'Schurz, Christian M.'
'Frunder, Susanne'
'Kuhn, Charlotte F.'
'Schleid, Thomas'

_publ_section_title
;
 The Short Series of the Oxygen-Poor Lanthanide Oxide Selenides M10OSe14
 with M = La-Nd
;
_journal_issue 3
_journal_name_full Crystals
_journal_page_first 1136
_journal_page_last 1145
_journal_paper_doi 10.3390/cryst2031136
_journal_volume 2
_journal_year 2012
_chemical_formula_sum 'La10 O Se14'
_chemical_formula_weight 2510.54
_chemical_name_systematic
; 
 ? 
;
_space_group_IT_number 142
_symmetry_cell_setting tetragonal
_symmetry_space_group_name_Hall '-I 4bd 2c'
_symmetry_space_group_name_H-M 'I 41/a c d :2'
_atom_sites_solution_primary direct
_atom_sites_solution_secondary difmap
_audit_creation_method SHELXL-97
_cell_angle_alpha 90.00
_cell_angle_beta 90.00
_cell_angle_gamma 90.00
_cell_formula_units_Z 8
_cell_length_a 15.9204(9)
_cell_length_b 15.9204(9)
_cell_length_c 21.0648(14)
_cell_measurement_reflns_used 5000
_cell_measurement_temperature 293(2)
_cell_measurement_theta_max 30.5
_cell_measurement_theta_min 2.3
_cell_volume 5339.1(6)
_computing_cell_refinement DIF4
_computing_data_collection 'DIF4 (Stoe & Cie., 1992)'
_computing_data_reduction 'REDU4 (Stoe& Cie., 1992)'
_computing_structure_refinement 'SHELXL-97 (Sheldrick, 1997)'
_computing_structure_solution 'SHELXS-97 (Sheldrick, 1990)'
_diffrn_ambient_temperature 293(2)
_diffrn_measured_fraction_theta_full 0.998
_diffrn_measured_fraction_theta_max 0.998
_diffrn_measurement_device_type 'Stoe IPDS-I'
_diffrn_measurement_method 'imaging plate detector system'
_diffrn_radiation_monochromator graphite
_diffrn_radiation_source 'fine-focus sealed tube'
_diffrn_radiation_type MoK\a
_diffrn_radiation_wavelength 0.71069
_diffrn_reflns_av_R_equivalents 0.1181
_diffrn_reflns_av_sigmaI/netI 0.0512
_diffrn_reflns_limit_h_max 22
_diffrn_reflns_limit_h_min -22
_diffrn_reflns_limit_k_max 22
_diffrn_reflns_limit_k_min -22
_diffrn_reflns_limit_l_max 29
_diffrn_reflns_limit_l_min -29
_diffrn_reflns_number 36621
_diffrn_reflns_theta_full 30.24
_diffrn_reflns_theta_max 30.24
_diffrn_reflns_theta_min 2.56
_exptl_absorpt_coefficient_mu 34.699
_exptl_absorpt_correction_T_max 0.0685
_exptl_absorpt_correction_T_min 0.0163
_exptl_absorpt_correction_type numerical
_exptl_absorpt_process_details
'with the help of the X-SHAPE soft ware by STOE, based on the program HABITUS by W. Herrendorf, Univ. Giessen, 1995'
_exptl_crystal_colour red
_exptl_crystal_density_diffrn 6.247
_exptl_crystal_density_method 'not measured'
_exptl_crystal_description dodecaeder
_exptl_crystal_F_000 8432
_exptl_crystal_size_max 0.13
_exptl_crystal_size_mid 0.105
_exptl_crystal_size_min 0.08
_refine_diff_density_max 1.512
_refine_diff_density_min -2.398
_refine_diff_density_rms 0.386
_refine_ls_extinction_coef 0.000071(6)
_refine_ls_extinction_expression Fc^*^=kFc[1+0.001xFc^2^\l^3^/sin(2\q)]^-1/4^
_refine_ls_extinction_method SHELXL
_refine_ls_goodness_of_fit_ref 0.986
_refine_ls_hydrogen_treatment none
_refine_ls_matrix_type full
_refine_ls_number_parameters 59
_refine_ls_number_reflns 1999
_refine_ls_number_restraints 0
_refine_ls_restrained_S_all 0.986
_refine_ls_R_factor_all 0.0692
_refine_ls_R_factor_gt 0.0381
_refine_ls_shift/su_max 0.001
_refine_ls_shift/su_mean 0.000
_refine_ls_structure_factor_coef Fsqd
_refine_ls_weighting_details 'calc w=1/[\s^2^(Fo^2^)+(0.0398P)^2^+0.0000P] where P=(Fo^2^+2Fc^2^)/3'
_refine_ls_weighting_scheme calc
_refine_ls_wR_factor_gt 0.0709
_refine_ls_wR_factor_ref 0.0784
_reflns_number_gt 1500
_reflns_number_total 1999
_reflns_threshold_expression >2sigma(I)
_cod_data_source_file La10OSe14_I41_acd_la10ose14_crystals-02-01136-s001_DC221.cif
_cod_data_source_block c:\crystal\x-red\la10os14_chateigner_1508488
_cod_original_sg_symbol_H-M I41/acd
_cod_database_code 1508488

loop_
_symmetry_equiv_pos_as_xyz
'x, y, z'
'-x+1/2, -y, z+1/2'
'-y+1/4, x+3/4, z+1/4'
'y+1/4, -x+1/4, z+3/4'
'-x+1/2, y, -z'
'x, -y, -z+1/2'
'y+1/4, x+3/4, -z+3/4'
'-y+1/4, -x+1/4, -z+1/4'
'x+1/2, y+1/2, z+1/2'
'-x+1, -y+1/2, z+1'
'-y+3/4, x+5/4, z+3/4'
'y+3/4, -x+3/4, z+5/4'
'-x+1, y+1/2, -z+1/2'
'x+1/2, -y+1/2, -z+1'
'y+3/4, x+5/4, -z+5/4'
'-y+3/4, -x+3/4, -z+3/4'
'-x, -y, -z'
'x-1/2, y, -z-1/2'
'y-1/4, -x-3/4, -z-1/4'
'-y-1/4, x-1/4, -z-3/4'
'x-1/2, -y, z'
'-x, y, z-1/2'
'-y-1/4, -x-3/4, z-3/4'
'y-1/4, x-1/4, z-1/4'
'-x+1/2, -y+1/2, -z+1/2'
'x, y+1/2, -z'
'y+1/4, -x-1/4, -z+1/4'
'-y+1/4, x+1/4, -z-1/4'
'x, -y+1/2, z+1/2'
'-x+1/2, y+1/2, z'
'-y+1/4, -x-1/4, z-1/4'
'y+1/4, x+1/4, z+1/4'

loop_
_atom_site_label
_atom_site_type_symbol
_atom_site_fract_x
_atom_site_fract_y
_atom_site_fract_z
_atom_site_U_iso_or_equiv
_atom_site_adp_type
_atom_site_occupancy
_atom_site_symmetry_multiplicity
_atom_site_calc_flag
_atom_site_refinement_flags
La1 La 0.13003(4) 0.02695(3) 0.04721(2) 0.01179(13) Uani 1 1 d .
La2 La 0.37036(4) 0.25435(4) 0.05965(2) 0.01176(13) Uani 1 1 d .
La3 La 0.13330(4) 0.38330(4) 0.1250 0.01114(16) Uani 1 2 d S
O O 0.0000 0.2500 0.3750 0.015(3) Uani 1 4 d S
Se1 Se 0.02192(6) 0.38134(7) 0.00124(4) 0.0143(2) Uani 1 1 d .
Se2 Se 0.34224(7) 0.07046(6) 0.09270(4) 0.0141(2) Uani 1 1 d .
Se3 Se 0.03914(6) 0.07100(6) 0.17174(4) 0.0125(2) Uani 1 1 d .
Se4 Se 0.35523(9) 0.0000 0.2500 0.0119(3) Uani 1 2 d S

loop_
_atom_site_aniso_label
_atom_site_aniso_U_11
_atom_site_aniso_U_22
_atom_site_aniso_U_33
_atom_site_aniso_U_23
_atom_site_aniso_U_13
_atom_site_aniso_U_12
La1 0.0164(3) 0.0126(3) 0.0064(2) 0.00028(17) 0.00092(17) 0.0014(2)
La2 0.0133(3) 0.0126(3) 0.0095(2) 0.00121(18) -0.00132(18) -0.0014(2)
La3 0.0129(2) 0.0129(2) 0.0077(3) 0.00025(17) -0.00025(17) 0.0002(3)
O 0.018(5) 0.018(5) 0.009(5) 0.000 0.000 0.000
Se1 0.0145(5) 0.0162(5) 0.0122(4) -0.0021(4) 0.0012(3) 0.0018(4)
Se2 0.0217(5) 0.0127(5) 0.0078(3) 0.0010(3) 0.0033(3) 0.0012(4)
Se3 0.0127(5) 0.0158(5) 0.0089(3) -0.0003(3) 0.0011(3) 0.0001(4)
Se4 0.0135(7) 0.0138(6) 0.0082(5) 0.0003(4) 0.000 0.000

loop_
_atom_type_symbol
_atom_type_description
_atom_type_scat_dispersion_real
_atom_type_scat_dispersion_imag
_atom_type_scat_source
La La -0.2871 2.4523 'International Tables Vol C Tables 4.2.6.8 and 6.1.1.4'
O O 0.0106 0.0060 'International Tables Vol C Tables 4.2.6.8 and 6.1.1.4'
Se Se -0.0929 2.2259 'International Tables Vol C Tables 4.2.6.8 and 6.1.1.4'

loop_
_geom_angle_atom_site_label_1
_geom_angle_atom_site_label_2
_geom_angle_atom_site_label_3
_geom_angle
_geom_angle_site_symmetry_1
_geom_angle_site_symmetry_3
Se1 La1 Se4 138.45(2) 10_454 4_554
Se1 La1 Se2 72.18(3) 10_454 5
Se4 La1 Se2 75.44(3) 4_554 5
Se1 La1 Se1 78.86(3) 10_454 26_545
Se4 La1 Se1 73.58(3) 4_554 26_545
Se2 La1 Se1 86.07(3) 5 26_545
Se1 La1 Se3 77.53(3) 10_454 .
Se4 La1 Se3 137.66(3) 4_554 .
Se2 La1 Se3 146.88(3) 5 .
Se1 La1 Se3 101.09(3) 26_545 .
Se1 La1 Se2 138.42(3) 10_454 8
Se4 La1 Se2 69.98(2) 4_554 8
Se2 La1 Se2 145.38(4) 5 8
Se1 La1 Se2 85.92(3) 26_545 8
Se3 La1 Se2 67.74(3) . 8
Se1 La1 Se3 79.07(3) 10_454 8
Se4 La1 Se3 124.77(3) 4_554 8
Se2 La1 Se3 87.32(3) 5 8
Se1 La1 Se3 157.93(3) 26_545 8
Se3 La1 Se3 73.92(3) . 8
Se2 La1 Se3 110.89(3) 8 8
Se1 La1 La1 113.29(2) 10_454 8
Se4 La1 La1 107.630(12) 4_554 8
Se2 La1 La1 132.11(3) 5 8
Se1 La1 La1 141.54(3) 26_545 8
Se3 La1 La1 51.24(2) . 8
Se2 La1 La1 60.37(2) 8 8
Se3 La1 La1 50.71(2) 8 8
O La2 Se1 77.08(2) 25 5
O La2 Se2 88.20(3) 25 .
Se1 La2 Se2 147.77(3) 5 .
O La2 Se3 136.65(3) 25 4_554
Se1 La2 Se3 83.83(3) 5 4_554
Se2 La2 Se3 87.83(3) . 4_554
O La2 Se3 136.83(2) 25 8
Se1 La2 Se3 140.23(3) 5 8
Se2 La2 Se3 67.52(3) . 8
Se3 La2 Se3 79.73(3) 4_554 8
O La2 Se4 137.30(3) 25 27_565
Se1 La2 Se4 72.44(3) 5 27_565
Se2 La2 Se4 132.36(3) . 27_565
Se3 La2 Se4 68.59(2) 4_554 27_565
Se3 La2 Se4 67.87(2) 8 27_565
O La2 Se2 82.80(2) 25 27_565
Se1 La2 Se2 84.45(3) 5 27_565
Se2 La2 Se2 122.386(17) . 27_565
Se3 La2 Se2 133.87(3) 4_554 27_565
Se3 La2 Se2 81.47(3) 8 27_565
Se4 La2 Se2 65.32(2) 27_565 27_565
O La2 Se1 67.10(2) 25 14_554
Se1 La2 Se1 82.07(3) 5 14_554
Se2 La2 Se1 65.76(3) . 14_554
Se3 La2 Se1 72.00(3) 4_554 14_554
Se3 La2 Se1 125.43(3) 8 14_554
Se4 La2 Se1 134.69(2) 27_565 14_554
Se2 La2 Se1 149.06(3) 27_565 14_554
O La2 La2 36.040(6) 25 27_565
Se1 La2 La2 69.39(2) 5 27_565
Se2 La2 La2 113.54(2) . 27_565
Se3 La2 La2 153.12(3) 4_554 27_565
Se3 La2 La2 122.55(3) 8 27_565
Se4 La2 La2 103.90(3) 27_565 27_565
Se2 La2 La2 47.98(2) 27_565 27_565
Se1 La2 La2 101.106(19) 14_554 27_565
O La2 La2 36.039(6) 25 20_656
Se1 La2 La2 111.97(2) 5 20_656
Se2 La2 La2 53.47(2) . 20_656
Se3 La2 La2 130.74(3) 4_554 20_656
Se3 La2 La2 106.17(3) 8 20_656
Se4 La2 La2 159.69(2) 27_565 20_656
Se2 La2 La2 94.91(2) 27_565 20_656
Se1 La2 La2 65.084(19) 14_554 20_656
La2 La2 La2 61.927(14) 27_565 20_656
O La2 La2 33.690(12) 25 10_554
Se1 La2 La2 56.01(2) 5 10_554
Se2 La2 La2 96.59(3) . 10_554
Se3 La2 La2 104.29(2) 4_554 10_554
Se3 La2 La2 163.67(3) 8 10_554
Se4 La2 La2 128.43(2) 27_565 10_554
Se2 La2 La2 105.43(2) 27_565 10_554
Se1 La2 La2 44.513(19) 14_554 10_554
La2 La2 La2 59.036(7) 27_565 10_554
La2 La2 La2 59.036(7) 20_656 10_554
Se3 La3 Se3 123.33(5) 8 10_454
Se3 La3 Se2 141.29(3) 8 30
Se3 La3 Se2 87.34(3) 10_454 30
Se3 La3 Se2 87.34(3) 8 27_565
Se3 La3 Se2 141.29(3) 10_454 27_565
Se2 La3 Se2 78.72(4) 30 27_565
Se3 La3 Se1 81.74(3) 8 .
Se3 La3 Se1 76.09(3) 10_454 .
Se2 La3 Se1 84.15(3) 30 .
Se2 La3 Se1 136.70(3) 27_565 .
Se3 La3 Se1 76.09(3) 8 15_444
Se3 La3 Se1 81.74(3) 10_454 15_444
Se2 La3 Se1 136.69(3) 30 15_444
Se2 La3 Se1 84.15(3) 27_565 15_444
Se1 La3 Se1 132.26(5) . 15_444
Se3 La3 Se4 69.22(3) 8 27_565
Se3 La3 Se4 141.19(2) 10_454 27_565
Se2 La3 Se4 72.09(3) 30 27_565
Se2 La3 Se4 67.44(2) 27_565 27_565
Se1 La3 Se4 69.500(17) . 27_565
Se1 La3 Se4 135.40(3) 15_444 27_565
Se3 La3 Se4 141.19(2) 8 25
Se3 La3 Se4 69.21(3) 10_454 25
Se2 La3 Se4 67.44(2) 30 25
Se2 La3 Se4 72.09(3) 27_565 25
Se1 La3 Se4 135.40(3) . 25
Se1 La3 Se4 69.497(17) 15_444 25
Se4 La3 Se4 126.90(5) 27_565 25
La2 O La2 112.62(2) 3_545 12_454
La2 O La2 107.920(11) 3_545 25
La2 O La2 107.920(12) 12_454 25
La2 O La2 107.920(12) 3_545 18_556
La2 O La2 107.920(11) 12_454 18_556
La2 O La2 112.62(2) 25 18_556
La2 Se1 La1 161.51(4) 5 10_454
La2 Se1 La1 92.71(3) 5 26
La1 Se1 La1 101.14(3) 10_454 26
La2 Se1 La3 92.25(3) 5 .
La1 Se1 La3 100.52(3) 10_454 .
La1 Se1 La3 87.25(3) 26 .
La2 Se1 La2 79.47(3) 5 14_454
La1 Se1 La2 82.04(3) 10_454 14_454
La1 Se1 La2 137.40(3) 26 14_454
La3 Se1 La2 134.44(4) . 14_454
La2 Se2 La1 88.63(3) . 5
La2 Se2 La3 164.27(4) . 20_656
La1 Se2 La3 88.60(3) 5 20_656
La2 Se2 La1 90.95(3) . 8
La1 Se2 La1 150.11(4) 5 8
La3 Se2 La1 99.10(3) 20_656 8
La2 Se2 La2 78.56(3) . 20_656
La1 Se2 La2 123.35(4) 5 20_656
La3 Se2 La2 90.09(3) 20_656 20_656
La1 Se2 La2 85.71(3) 8 20_656
La3 Se3 La1 101.86(3) 10_454 .
La3 Se3 La2 92.40(3) 10_454 3_545
La1 Se3 La2 164.90(4) . 3_545
La3 Se3 La1 150.57(4) 10_454 8
La1 Se3 La1 78.06(3) . 8
La2 Se3 La1 87.09(3) 3_545 8
La3 Se3 La2 94.26(3) 10_454 8
La1 Se3 La2 89.37(3) . 8
La2 Se3 La2 94.57(3) 3_545 8
La1 Se3 La2 115.13(4) 8 8
La1 Se4 La1 91.32(4) 8 3_545
La1 Se4 La2 88.784(15) 8 20_656
La1 Se4 La2 175.890(13) 3_545 20_656
La1 Se4 La2 175.885(13) 8 23_666
La1 Se4 La2 88.782(15) 3_545 23_666
La2 Se4 La2 91.41(4) 20_656 23_666
La1 Se4 La3 97.78(2) 8 20_656
La1 Se4 La3 86.779(18) 3_545 20_656
La2 Se4 La3 89.14(2) 20_656 20_656
La2 Se4 La3 86.34(2) 23_666 20_656
La1 Se4 La3 86.778(18) 8 25
La1 Se4 La3 97.77(2) 3_545 25
La2 Se4 La3 86.34(2) 20_656 25
La2 Se4 La3 89.13(2) 23_666 25
La3 Se4 La3 173.52(5) 20_656 25

loop_
_geom_bond_atom_site_label_1
_geom_bond_atom_site_label_2
_geom_bond_distance
_geom_bond_site_symmetry_2
La1 Se1 2.9868(11) 10_454
La1 Se4 3.0109(11) 4_554
La1 Se2 3.0594(10) 5
La1 Se1 3.0623(12) 26_545
La1 Se3 3.0768(10) .
La1 Se2 3.0985(10) 8
La1 Se3 3.0998(11) 8
La1 La1 3.8895(10) 8
La2 O 2.4820(6) 25
La2 Se1 2.9451(11) 5
La2 Se2 3.0423(12) .
La2 Se3 3.0880(10) 4_554
La2 Se3 3.1487(12) 8
La2 Se4 3.2012(11) 27_565
La2 Se2 3.2906(12) 27_565
La2 Se1 3.4833(12) 14_554
La2 La2 4.0139(9) 27_565
La2 La2 4.0139(9) 20_656
La2 La2 4.1302(12) 10_554
La3 Se3 3.0057(11) 8
La3 Se3 3.0058(11) 10_454
La3 Se2 3.0811(12) 30
La3 Se2 3.0811(12) 27_565
La3 Se1 3.1530(10) .
La3 Se1 3.1532(10) 15_444
La3 Se4 3.2277(4) 27_565
La3 Se4 3.2278(4) 25
O La2 2.4819(6) 3_545
O La2 2.4819(6) 12_454
O La2 2.4820(6) 25
O La2 2.4820(6) 18_556
Se1 La2 2.9451(11) 5
Se1 La1 2.9868(11) 10_454
Se1 La1 3.0622(12) 26
Se1 La2 3.4833(12) 14_454
Se2 La1 3.0595(10) 5
Se2 La3 3.0811(12) 20_656
Se2 La1 3.0984(10) 8
Se2 La2 3.2906(12) 20_656
Se3 La3 3.0058(10) 10_454
Se3 La2 3.0880(10) 3_545
Se3 La1 3.0999(11) 8
Se3 La2 3.1487(12) 8
Se4 La1 3.0109(11) 8
Se4 La1 3.0110(11) 3_545
Se4 La2 3.2012(11) 20_656
Se4 La2 3.2013(11) 23_666
Se4 La3 3.2277(4) 20_656
Se4 La3 3.2278(4) 25
